data_7717322
loop_
_publ_author_name
'Chen, Zhun'
'Xu, Wei'
'Zhu, Ruiqin'
'Liu, Li'
'Zhong, Xin-Xin'
'Li, Fa-Bao'
'Zhou, Guijiang'
'Qin, Hai-Mei'

_publ_section_title
;
 Heteroleptic mononuclear Cu(I) halide complexes containing carbazolyl
 substituted phenyl diphosphine and monophosphine: structures and
 photophysical and electroluminescent properties.
;
_journal_issue 48
_journal_name_full 'Dalton transactions (Cambridge, England : 2003)'
_journal_page_first 19299
_journal_page_last 19313
_journal_paper_doi 10.1039/d4dt02469a
_journal_volume 53
_journal_year 2024
_chemical_formula_moiety 'C86 H63 Cu I N4 P3, C H2 Cl2'
_chemical_formula_sum 'C87 H65 Cl2 Cu I N4 P3'
_chemical_formula_weight 1520.68
_space_group_crystal_system triclinic
_space_group_IT_number 2
_space_group_name_Hall '-P 1'
_space_group_name_H-M_alt 'P -1'
_atom_sites_solution_hydrogens geom
_audit_creation_date 2023-07-26
_audit_creation_method
;
Olex2 1.5
(compiled 2021.08.20 svn.r13c46975 for OlexSys, GUI svn.r6396)
;
_audit_update_record
;
2023-07-30 deposited with the CCDC.	2024-10-29 downloaded from the CCDC.
;
_cell_angle_alpha 98.9400(10)
_cell_angle_beta 100.9360(10)
_cell_angle_gamma 97.5010(10)
_cell_formula_units_Z 2
_cell_length_a 10.38730(10)
_cell_length_b 15.8741(2)
_cell_length_c 24.5313(3)
_cell_measurement_reflns_used 28256
_cell_measurement_temperature 100.00(10)
_cell_measurement_theta_max 76.6200
_cell_measurement_theta_min 2.8390
_cell_volume 3869.47(8)
_computing_cell_refinement 'CrysAlisPro 1.171.41.49a (Rigaku OD, 2019)'
_computing_data_collection 'CrysAlisPro 1.171.41.49a (Rigaku OD, 2019)'
_computing_data_reduction 'CrysAlisPro 1.171.41.49a (Rigaku OD, 2019)'
_computing_molecular_graphics 'Olex2 1.5 (Dolomanov et al., 2009)'
_computing_publication_material 'Olex2 1.5 (Dolomanov et al., 2009)'
_computing_structure_refinement 'SHELXL 2018/3 (Sheldrick, 2015)'
_computing_structure_solution 'SHELXT 2018/2 (Sheldrick, 2018)'
_diffrn_ambient_environment N~2~
_diffrn_ambient_temperature 100.00(10)
_diffrn_detector 'Hybrid Pixel Array Detector'
_diffrn_detector_area_resol_mean 10.0000
_diffrn_detector_type HyPix
_diffrn_measured_fraction_theta_full 0.998
_diffrn_measured_fraction_theta_max 0.962
_diffrn_measurement_details
;
List of Runs (angles in degrees, time in seconds):

  # Type    Start    End  Width  t~exp~   \w     \q     \k     \f   Frames
#--------------------------------------------------------------------------
  1  \w     92.00 129.00   0.50    0.91    --  106.49  61.00  60.00   74
  2  \w    153.00 178.00   0.50    0.91    --  106.49  61.00  60.00   50
  3  \w    112.00 154.00   0.50    0.91    --  106.49  45.00 150.00   84
  4  \w     83.00 178.00   0.50    0.91    --  106.49  78.00 157.00  190
  5  \w    135.00 177.00   0.50    0.91    --  106.49  30.00 120.00   84
  6  \w     95.00 120.00   0.50    0.23    --   47.70  78.00 157.00   50
  7  \w     46.00  72.00   0.50    0.23    --   47.70  78.00 157.00   52
  8  \w     93.00 177.00   0.50    0.91    --  106.49  15.00  90.00  168
  9  \w    134.00 166.00   0.50    0.91    --  106.49  30.00-120.00   64
 10  \w    104.00 129.00   0.50    0.91    --  106.49  30.00-120.00   50
 11  \w     36.00 162.00   0.50    0.91    --  106.49   0.00  30.00  252
 12  \w    -70.00  23.00   0.50    0.23    --  -47.70  78.00 157.00  186
 13  \w    -26.00  28.00   0.50    0.23    --  -47.70  19.00 150.00  108
 14  \w    -23.00  27.00   0.50    0.23    --  -47.70  19.00 -90.00  100
 15  \w    -26.00  25.00   0.50    0.23    --   47.70 -19.00 -60.00  102
 16  \w     34.00  60.00   0.50    0.91    --  106.49 -61.00-180.00   52
 17  \w     21.00  61.00   0.50    0.23    --   47.70 -78.00  32.00   80
 18  \w     41.00  68.00   0.50    0.91    --  106.49 -61.00  60.00   54
 19  \w     55.00  97.00   0.50    0.91    --  106.49 -78.00  32.00   84
 20  \w    -85.00 -14.00   0.50    0.23    --  -47.70 125.00 -60.00  142
 21  \w     35.00  62.00   0.50    0.91    --  106.49 -77.00 -60.00   54
 22  \w     42.00  67.00   0.50    0.91    --  106.49 -61.00-150.00   50
 23  \w    123.00 174.00   0.50    0.91    --  106.49 125.00  90.00  102
 24  \w     34.00 107.00   0.50    0.91    --  106.49-115.00 150.10  146
 25  \w     40.00  84.00   0.50    0.23    --   47.70-125.00 120.00   88
 26  \w     53.00 108.00   0.50    0.91    --  106.49-110.00  58.17  110
 27  \w     54.00 111.00   0.50    0.91    --  106.49-125.00   0.00  114
 28  \w     36.00  86.00   0.50    0.91    --  106.49 -94.00 -90.00  100
 29  \w     67.00  99.00   0.50    0.91    --  106.49 -94.00-120.00   64
 30  \w     40.00 107.00   0.50    0.91    --  106.49-104.00-141.33  134
 31  \w     37.00 105.00   0.50    0.91    --  106.49-125.00-180.00  136
 32  \w     71.00 111.00   0.50    0.91    --  106.49-125.00-120.00   80
 33  \w     35.00  78.00   0.50    0.91    --  106.49-125.00 -90.00   86
 34  \w   -106.00 -25.00   0.50    0.23    --  -47.70 -78.00  32.00  162
 35  \w   -135.00-110.00   0.50    0.91    --  -86.25 -78.00  32.00   50
 36  \w     40.00 105.00   0.50    0.91    --  106.49-125.00  60.00  130
 37  \w     85.00 110.00   0.50    0.91    --  106.49-125.00  30.00   50
 38  \w     45.00  72.00   0.50    0.91    --  106.49-125.00  30.00   54
 39  \w     82.00 111.00   0.50    0.91    --  106.49-125.00 150.00   58
 40  \w     46.00  74.00   0.50    0.91    --  106.49-125.00 150.00   56
 41  \w   -142.00 -97.00   0.50    0.91    --  -86.25 -94.00  90.00   90
 42  \w    -50.00 -16.00   0.50    0.91    --  -86.25  78.00 157.00   68
 43  \w    -50.00 -20.00   0.50    0.91    --  -86.25  45.00 -30.00   60
 44  \w    -44.00 -15.00   0.50    0.91    --  -86.25  45.00 -60.00   58
;
_diffrn_measurement_device 'four-circle diffractometer'
_diffrn_measurement_device_type 'XtaLAB Synergy, Dualflex, HyPix'
_diffrn_measurement_method '\w scans'
_diffrn_orient_matrix_type 'CrysAlisPro convention (1999,Acta A55,543-557)'
_diffrn_orient_matrix_UB_11 0.0884097000
_diffrn_orient_matrix_UB_12 -0.0704127000
_diffrn_orient_matrix_UB_13 0.0046094000
_diffrn_orient_matrix_UB_21 0.0431076000
_diffrn_orient_matrix_UB_22 0.0158446000
_diffrn_orient_matrix_UB_23 -0.0547764000
_diffrn_orient_matrix_UB_31 0.1173954000
_diffrn_orient_matrix_UB_32 0.0686487000
_diffrn_orient_matrix_UB_33 0.0348491000
_diffrn_radiation_monochromator mirror
_diffrn_radiation_probe x-ray
_diffrn_radiation_type 'Cu K\a'
_diffrn_radiation_wavelength 1.54184
_diffrn_reflns_av_R_equivalents 0.0528
_diffrn_reflns_av_unetI/netI 0.0462
_diffrn_reflns_Laue_measured_fraction_full 0.998
_diffrn_reflns_Laue_measured_fraction_max 0.962
_diffrn_reflns_limit_h_max 13
_diffrn_reflns_limit_h_min -13
_diffrn_reflns_limit_k_max 19
_diffrn_reflns_limit_k_min -20
_diffrn_reflns_limit_l_max 30
_diffrn_reflns_limit_l_min -30
_diffrn_reflns_number 53253
_diffrn_reflns_point_group_measured_fraction_full 0.998
_diffrn_reflns_point_group_measured_fraction_max 0.962
_diffrn_reflns_theta_full 67.684
_diffrn_reflns_theta_max 76.790
_diffrn_reflns_theta_min 2.857
_diffrn_source 'micro-focus sealed X-ray tube'
_diffrn_source_type 'PhotonJet (Cu) X-ray Source'
_exptl_absorpt_coefficient_mu 5.109
_exptl_absorpt_correction_T_max 1.00000
_exptl_absorpt_correction_T_min 0.49493
_exptl_absorpt_correction_type multi-scan
_exptl_absorpt_process_details
;
CrysAlisPro 1.171.41.49a (Rigaku Oxford Diffraction, 2019)
Empirical absorption correction using spherical harmonics,
 implemented in SCALE3 ABSPACK scaling algorithm.
;
_exptl_crystal_colour 'clear yellow'
_exptl_crystal_colour_lustre clear
_exptl_crystal_colour_primary yellow
_exptl_crystal_density_diffrn 1.305
_exptl_crystal_description block
_exptl_crystal_F_000 1552
_exptl_crystal_size_max 0.05
_exptl_crystal_size_mid 0.04
_exptl_crystal_size_min 0.03
_refine_diff_density_max 1.921
_refine_diff_density_min -1.586
_refine_diff_density_rms 0.113
_refine_ls_extinction_method none
_refine_ls_goodness_of_fit_ref 1.042
_refine_ls_hydrogen_treatment constr
_refine_ls_matrix_type full
_refine_ls_number_parameters 885
_refine_ls_number_reflns 15702
_refine_ls_number_restraints 0
_refine_ls_restrained_S_all 1.042
_refine_ls_R_factor_all 0.0645
_refine_ls_R_factor_gt 0.0596
_refine_ls_shift/su_max 0.002
_refine_ls_shift/su_mean 0.000
_refine_ls_structure_factor_coef Fsqd
_refine_ls_weighting_details 'w=1/[\s^2^(Fo^2^)+(0.0987P)^2^+7.0211P] where P=(Fo^2^+2Fc^2^)/3'
_refine_ls_weighting_scheme calc
_refine_ls_wR_factor_gt 0.1620
_refine_ls_wR_factor_ref 0.1665
_reflns_Friedel_coverage 0.000
_reflns_number_gt 14170
_reflns_number_total 15702
_reflns_threshold_expression 'I > 2\s(I)'
_cod_data_source_file d4dt02469a2.cif
_cod_data_source_block cz-s2-i
_cod_depositor_comments 'Adding full bibliography for 7717316--7717322.cif.'
_cod_database_code 7717322
_shelx_shelxl_version_number 2018/3
_chemical_oxdiff_formula 'C H N P Cu I'
_shelx_space_group_comment
;
The symmetry employed for this shelxl refinement is uniquely defined
by the following loop, which should always be used as a source of
symmetry information in preference to the above space-group names.
They are only intended as comments.
;
_shelx_estimated_absorpt_t_max 0.862
_shelx_estimated_absorpt_t_min 0.784
_olex2_refinement_description
;
1. Fixed Uiso
 At 1.2 times of:
  All C(H) groups, All C(H,H) groups
 At 1.5 times of:
  All C(H,H,H) groups
2.a Secondary CH2 refined with riding coordinates:
 C83(H83A,H83B)
2.b Aromatic/amide H refined with riding coordinates:
 C14(H14), C18(H18), C22(H22), C26(H26), C32(H32), C36(H36), C38(H38),
 C40(H40), C44(H44), C46(H46), C50(H50), C54(H54), C56(H56), C58(H58), C62(H62),
  C66(H66), C74(H74), C82(H82), C84(H84), C86(H86), C11(H11), C23(H23),
 C47(H47), C3(H3), C25(H25), C13(H13), C53(H53), C27(H27), C55(H55), C57(H57),
 C29(H29), C59(H59), C15(H15), C61(H61), C31(H31), C63(H63), C2(H2), C65(H65),
 C33(H33), C67(H67), C17(H17), C69(H69), C35(H35), C71(H71), C9(H9), C73(H73),
 C37(H37), C19(H19), C77(H77), C39(H39), C79(H79), C5(H5), C81(H81), C41(H41),
 C21(H21), C85(H85), C43(H43)
2.c Idealised Me refined as rotating group:
 C7(H7A,H7B,H7C), C75(H75A,H75B,H75C)
;
_smtbx_masks_void_probe_radius 1.2
_smtbx_masks_void_truncation_radius 1.2
_olex2_submission_special_instructions 'No special instructions were received'
_oxdiff_exptl_absorpt_empirical_details
;
Empirical correction (ABSPACK) includes:
- Absorption correction using spherical harmonics
- Frame scaling
;
_oxdiff_exptl_absorpt_empirical_full_max 1.553
_oxdiff_exptl_absorpt_empirical_full_min 0.676

loop_
_space_group_symop_operation_xyz
'x, y, z'
'-x, -y, -z'

loop_
_atom_site_label
_atom_site_type_symbol
_atom_site_fract_x
_atom_site_fract_y
_atom_site_fract_z
_atom_site_U_iso_or_equiv
_atom_site_adp_type
_atom_site_occupancy
_atom_site_site_symmetry_order
_atom_site_calc_flag
_atom_site_refinement_flags_posn
_atom_site_refinement_flags_adp
_atom_site_refinement_flags_occupancy
_atom_site_disorder_assembly
_atom_site_disorder_group
I1 I 0.41530(2) 0.30346(2) 0.66809(2) 0.03365(9) Uani 1 1 d . . . . .
Cu1 Cu 0.16299(5) 0.29638(3) 0.66214(2) 0.02276(12) Uani 1 1 d . . . . .
P3 P 0.05880(8) 0.16070(5) 0.65899(3) 0.02013(17) Uani 1 1 d . . . . .
P1 P 0.09287(9) 0.37837(6) 0.59894(4) 0.02309(18) Uani 1 1 d . . . . .
P2 P 0.12968(9) 0.33574(6) 0.75210(4) 0.02279(18) Uani 1 1 d . . . . .
Cl2 Cl 0.4242(2) 0.03492(11) 0.74550(7) 0.0769(4) Uani 1 1 d . . . . .
Cl1 Cl 0.5934(3) 0.17938(19) 0.82439(14) 0.1390(12) Uani 1 1 d . . . . .
N3 N 0.1153(3) 0.1455(2) 0.90713(12) 0.0271(6) Uani 1 1 d . . . . .
N4 N 0.1132(3) -0.0091(2) 0.82776(13) 0.0259(6) Uani 1 1 d . . . . .
N2 N 0.2451(4) 0.7481(2) 0.71212(14) 0.0323(7) Uani 1 1 d . . . . .
N1 N 0.3786(3) 0.3572(2) 0.40979(13) 0.0312(7) Uani 1 1 d . . . . .
C1 C 0.0831(3) 0.1532(2) 0.73426(13) 0.0201(6) Uani 1 1 d . . . . .
C4 C 0.1060(3) 0.2305(2) 0.77458(14) 0.0227(7) Uani 1 1 d . . . . .
C6 C 0.3106(4) 0.3740(2) 0.45243(15) 0.0260(7) Uani 1 1 d . . . . .
C8 C 0.1119(4) 0.1471(2) 0.84964(14) 0.0245(7) Uani 1 1 d . . . . .
C10 C -0.0835(4) 0.3578(2) 0.56571(17) 0.0280(7) Uani 1 1 d . . . . .
C12 C 0.1025(3) 0.0711(2) 0.81025(15) 0.0231(7) Uani 1 1 d . . . . .
C14 C 0.2150(4) 0.4519(2) 0.52014(16) 0.0267(7) Uani 1 1 d . . . . .
H14 H 0.193363 0.504692 0.537072 0.032 Uiso 1 1 calc R U . . .
C16 C 0.1775(3) 0.3767(2) 0.54033(15) 0.0246(7) Uani 1 1 d . . . . .
C18 C 0.1168(4) 0.2260(2) 0.83122(15) 0.0253(7) Uani 1 1 d . . . . .
H18 H 0.127632 0.277778 0.858074 0.030 Uiso 1 1 calc R U . . .
C20 C 0.2739(3) 0.2961(2) 0.47152(15) 0.0257(7) Uani 1 1 d . . . . .
C22 C 0.0845(3) 0.0747(2) 0.75293(14) 0.0230(7) Uani 1 1 d . . . . .
H22 H 0.073037 0.022693 0.726145 0.028 Uiso 1 1 calc R U . . .
C24 C 0.1883(4) 0.6657(3) 0.68213(16) 0.0301(8) Uani 1 1 d . . . . .
C26 C -0.1310(4) 0.3383(2) 0.50731(16) 0.0288(7) Uani 1 1 d . . . . .
H26 H -0.070151 0.337898 0.482857 0.035 Uiso 1 1 calc R U . . .
C28 C 0.1006(4) 0.0599(2) 0.62467(14) 0.0248(7) Uani 1 1 d . . . . .
C30 C -0.0201(4) 0.3805(2) 0.76041(16) 0.0296(8) Uani 1 1 d . . . . .
C32 C -0.1041(4) 0.0505(3) 0.89863(16) 0.0295(8) Uani 1 1 d . . . . .
H32 H -0.122636 0.034415 0.858635 0.035 Uiso 1 1 calc R U . . .
C34 C 0.2559(4) 0.3984(2) 0.81225(16) 0.0301(8) Uani 1 1 d . . . . .
C36 C 0.1711(4) -0.0899(3) 0.57097(16) 0.0341(9) Uani 1 1 d . . . . .
H36 H 0.195474 -0.140806 0.552665 0.041 Uiso 1 1 calc R U . . .
C38 C 0.0389(4) 0.5516(3) 0.61698(16) 0.0291(8) Uani 1 1 d . . . . .
H38 H -0.041134 0.531468 0.589351 0.035 Uiso 1 1 calc R U . . .
C40 C 0.2401(4) 0.5199(2) 0.67266(15) 0.0274(7) Uani 1 1 d . . . . .
H40 H 0.296105 0.479873 0.683527 0.033 Uiso 1 1 calc R U . . .
C42 C 0.0287(4) -0.0867(3) 0.80283(17) 0.0317(8) Uani 1 1 d . . . . .
C44 C 0.2088(3) 0.2985(2) 0.51631(15) 0.0256(7) Uani 1 1 d . . . . .
H44 H 0.186048 0.247335 0.530367 0.031 Uiso 1 1 calc R U . . .
C46 C 0.2603(4) -0.0135(3) 0.58545(19) 0.0378(9) Uani 1 1 d . . . . .
H46 H 0.346256 -0.012166 0.577229 0.045 Uiso 1 1 calc R U . . .
C48 C 0.3662(4) 0.7428(3) 0.74543(16) 0.0329(8) Uani 1 1 d . . . . .
C50 C 0.0695(4) 0.6383(3) 0.64192(17) 0.0321(8) Uani 1 1 d . . . . .
H50 H 0.011713 0.677731 0.631989 0.039 Uiso 1 1 calc R U . . .
C52 C 0.1241(4) 0.4926(2) 0.63175(15) 0.0261(7) Uani 1 1 d . . . . .
C54 C -0.2666(4) 0.3194(3) 0.48484(19) 0.0367(9) Uani 1 1 d . . . . .
H54 H -0.298427 0.305553 0.445046 0.044 Uiso 1 1 calc R U . . .
C56 C 0.2256(4) 0.0621(3) 0.61207(17) 0.0323(8) Uani 1 1 d . . . . .
H56 H 0.287186 0.114576 0.621495 0.039 Uiso 1 1 calc R U . . .
C58 C -0.3936(4) 0.1336(3) 0.59420(18) 0.0313(8) Uani 1 1 d . . . . .
H58 H -0.486023 0.131073 0.580193 0.038 Uiso 1 1 calc R U . . .
C60 C 0.2255(4) -0.0271(3) 0.86290(16) 0.0301(8) Uani 1 1 d . . . . .
C62 C 0.2819(4) 0.4526(3) 0.47673(16) 0.0296(8) Uani 1 1 d . . . . .
H62 H 0.307362 0.504520 0.463969 0.036 Uiso 1 1 calc R U . . .
C64 C 0.2062(4) 0.1985(3) 0.95221(16) 0.0315(8) Uani 1 1 d . . . . .
C66 C -0.3090(4) 0.1285(3) 0.55730(17) 0.0323(8) Uani 1 1 d . . . . .
H66 H -0.343681 0.121021 0.517826 0.039 Uiso 1 1 calc R U . . .
C68 C 0.0122(4) 0.1045(2) 0.92790(15) 0.0256(7) Uani 1 1 d . . . . .
C70 C -0.1218(4) 0.1435(2) 0.63579(15) 0.0242(7) Uani 1 1 d . . . . .
C72 C 0.2737(4) 0.6078(3) 0.69781(15) 0.0278(7) Uani 1 1 d . . . . .
C74 C -0.3558(4) 0.3206(3) 0.5203(2) 0.0394(10) Uani 1 1 d . . . . .
H74 H -0.448703 0.308040 0.504755 0.047 Uiso 1 1 calc R U . . .
C76 C 0.0846(5) -0.1548(3) 0.8237(2) 0.0432(10) Uani 1 1 d . . . . .
C78 C 0.3878(4) 0.2704(3) 0.40113(16) 0.0331(8) Uani 1 1 d . . . . .
C80 C 0.1651(4) 0.1883(3) 1.00268(15) 0.0318(8) Uani 1 1 d . . . . .
C82 C -0.1726(4) 0.1344(3) 0.57750(16) 0.0298(8) Uani 1 1 d . . . . .
H82 H -0.114396 0.132253 0.551949 0.036 Uiso 1 1 calc R U . . .
C84 C -0.1743(4) 0.3579(3) 0.60089(18) 0.0319(8) Uani 1 1 d . . . . .
H84 H -0.142608 0.370098 0.640707 0.038 Uiso 1 1 calc R U . . .
C86 C -0.2086(4) 0.1459(3) 0.67213(16) 0.0289(8) Uani 1 1 d . . . . .
H86 H -0.175617 0.150208 0.711492 0.035 Uiso 1 1 calc R U . . .
C87 C 0.3859(4) 0.6565(3) 0.73827(16) 0.0315(8) Uani 1 1 d . . . . .
C11 C 0.0107(4) -0.0175(3) 0.61008(16) 0.0292(8) Uani 1 1 d . . . . .
H11 H -0.075083 -0.019277 0.618546 0.035 Uiso 1 1 calc R U . . .
C45 C 0.0396(4) 0.1302(2) 0.98715(15) 0.0277(7) Uani 1 1 d . . . . .
C23 C -0.3445(4) 0.1422(3) 0.65138(18) 0.0335(8) Uani 1 1 d . . . . .
H23 H -0.403084 0.145541 0.676730 0.040 Uiso 1 1 calc R U . . .
C47 C 0.0461(4) -0.0924(3) 0.58313(17) 0.0327(8) Uani 1 1 d . . . . .
H47 H -0.015529 -0.144932 0.573152 0.039 Uiso 1 1 calc R U . . .
C3 C -0.0905(5) -0.1011(3) 0.7631(2) 0.0422(10) Uani 1 1 d . . . . .
H3 H -0.127942 -0.054543 0.750048 0.051 Uiso 1 1 calc R U . . .
C49 C 0.2088(5) -0.1169(3) 0.86169(19) 0.0396(10) Uani 1 1 d . . . . .
C25 C 0.3382(4) 0.0278(3) 0.89331(17) 0.0367(9) Uani 1 1 d . . . . .
H25 H 0.348397 0.088171 0.893524 0.044 Uiso 1 1 calc R U . . .
C51 C 0.3237(4) 0.2300(3) 0.43825(16) 0.0301(8) Uani 1 1 d . . . . .
C13 C -0.1665(4) 0.0451(3) 0.98908(18) 0.0376(9) Uani 1 1 d . . . . .
H13 H -0.228838 0.023861 1.009512 0.045 Uiso 1 1 calc R U . . .
C53 C 0.5039(5) 0.6353(3) 0.76715(17) 0.0377(9) Uani 1 1 d . . . . .
H53 H 0.517858 0.576884 0.763962 0.045 Uiso 1 1 calc R U . . .
C27 C -0.1925(4) 0.0210(3) 0.92997(18) 0.0351(9) Uani 1 1 d . . . . .
H27 H -0.272648 -0.016576 0.910998 0.042 Uiso 1 1 calc R U . . .
C55 C 0.3244(4) 0.1419(3) 0.4381(2) 0.0392(9) Uani 1 1 d . . . . .
H55 H 0.282907 0.113829 0.463293 0.047 Uiso 1 1 calc R U . . .
C7 C 0.4369(5) 0.4222(3) 0.38174(19) 0.0414(10) Uani 1 1 d . . . . .
H7A H 0.392715 0.472972 0.386042 0.062 Uiso 1 1 calc R U . . .
H7B H 0.425469 0.398224 0.341500 0.062 Uiso 1 1 calc R U . . .
H7C H 0.531944 0.439152 0.398823 0.062 Uiso 1 1 calc R U . . .
C57 C 0.5994(5) 0.7018(3) 0.80039(19) 0.0445(11) Uani 1 1 d . . . . .
H57 H 0.681203 0.688947 0.819294 0.053 Uiso 1 1 calc R U . . .
C29 C 0.4519(5) 0.2246(3) 0.36394(19) 0.0432(10) Uani 1 1 d . . . . .
H29 H 0.495614 0.252463 0.339262 0.052 Uiso 1 1 calc R U . . .
C59 C -0.3097(4) 0.3403(3) 0.5788(2) 0.0389(9) Uani 1 1 d . . . . .
H59 H -0.370685 0.341716 0.603188 0.047 Uiso 1 1 calc R U . . .
C15 C 0.3831(5) 0.3784(3) 0.81948(18) 0.0402(10) Uani 1 1 d . . . . .
H15 H 0.402795 0.335171 0.792360 0.048 Uiso 1 1 calc R U . . .
C61 C 0.4614(5) 0.8092(3) 0.78012(17) 0.0384(9) Uani 1 1 d . . . . .
H61 H 0.446273 0.867412 0.785187 0.046 Uiso 1 1 calc R U . . .
C31 C -0.1276(4) 0.3356(3) 0.7750(2) 0.0440(11) Uani 1 1 d . . . . .
H31 H -0.122565 0.280102 0.784384 0.053 Uiso 1 1 calc R U . . .
C63 C -0.0509(5) 0.0995(3) 1.01748(16) 0.0352(9) Uani 1 1 d . . . . .
H63 H -0.033212 0.115852 1.057445 0.042 Uiso 1 1 calc R U . . .
C2 C 0.3242(5) 0.2527(3) 0.95234(18) 0.0400(10) Uani 1 1 d . . . . .
H2 H 0.350994 0.260157 0.918219 0.048 Uiso 1 1 calc R U . . .
C65 C 0.4374(5) -0.0086(4) 0.92394(19) 0.0494(13) Uani 1 1 d . . . . .
H65 H 0.516721 0.027772 0.945168 0.059 Uiso 1 1 calc R U . . .
C33 C 0.5776(5) 0.7877(3) 0.80664(19) 0.0466(11) Uani 1 1 d . . . . .
H33 H 0.644862 0.831944 0.829795 0.056 Uiso 1 1 calc R U . . .
C67 C 0.3998(5) 0.2950(3) 1.0044(2) 0.0480(12) Uani 1 1 d . . . . .
H67 H 0.479978 0.332498 1.005832 0.058 Uiso 1 1 calc R U . . .
C17 C 0.3868(5) 0.0961(3) 0.4007(2) 0.0500(12) Uani 1 1 d . . . . .
H17 H 0.386477 0.036041 0.399895 0.060 Uiso 1 1 calc R U . . .
C69 C 0.4221(6) -0.0970(5) 0.9239(2) 0.0609(17) Uani 1 1 d . . . . .
H69 H 0.490762 -0.120014 0.945276 0.073 Uiso 1 1 calc R U . . .
C35 C 0.3625(5) 0.2845(3) 1.05487(19) 0.0462(11) Uani 1 1 d . . . . .
H35 H 0.418153 0.313609 1.089842 0.055 Uiso 1 1 calc R U . . .
C71 C 0.2454(5) 0.2323(3) 1.05441(17) 0.0387(9) Uani 1 1 d . . . . .
H71 H 0.219328 0.226097 1.088847 0.046 Uiso 1 1 calc R U . . .
C9 C 0.4495(6) 0.1372(3) 0.3643(2) 0.0521(12) Uani 1 1 d . . . . .
H9 H 0.491692 0.104587 0.339197 0.062 Uiso 1 1 calc R U . . .
C73 C 0.3089(6) -0.1517(4) 0.8933(2) 0.0534(14) Uani 1 1 d . . . . .
H73 H 0.298774 -0.211970 0.893704 0.064 Uiso 1 1 calc R U . . .
C37 C 0.4821(5) 0.4201(4) 0.8653(2) 0.0471(11) Uani 1 1 d . . . . .
H37 H 0.568593 0.405122 0.869462 0.057 Uiso 1 1 calc R U . . .
C75 C 0.1965(5) 0.8268(3) 0.7027(2) 0.0420(10) Uani 1 1 d . . . . .
H75A H 0.229430 0.846952 0.671314 0.063 Uiso 1 1 calc R U . . .
H75B H 0.227898 0.871190 0.736969 0.063 Uiso 1 1 calc R U . . .
H75C H 0.099046 0.815880 0.693468 0.063 Uiso 1 1 calc R U . . .
C19 C -0.0294(6) 0.4621(3) 0.7463(2) 0.0496(12) Uani 1 1 d . . . . .
H19 H 0.043074 0.494382 0.736013 0.060 Uiso 1 1 calc R U . . .
C77 C 0.2306(5) 0.4618(4) 0.8526(3) 0.0616(16) Uani 1 1 d . . . . .
H77 H 0.144975 0.478236 0.848437 0.074 Uiso 1 1 calc R U . . .
C39 C -0.2527(6) 0.4493(4) 0.7618(3) 0.074(2) Uani 1 1 d . . . . .
H39 H -0.332585 0.472487 0.761739 0.089 Uiso 1 1 calc R U . . .
C79 C 0.4557(5) 0.4830(4) 0.9048(2) 0.0566(14) Uani 1 1 d . . . . .
H79 H 0.524138 0.513108 0.935734 0.068 Uiso 1 1 calc R U . . .
C5 C 0.0181(8) -0.2391(3) 0.8030(3) 0.0702(18) Uani 1 1 d . . . . .
H5 H 0.052616 -0.286356 0.816536 0.084 Uiso 1 1 calc R U . . .
C81 C -0.1473(7) 0.4950(4) 0.7476(3) 0.0698(18) Uani 1 1 d . . . . .
H81 H -0.154251 0.550471 0.738390 0.084 Uiso 1 1 calc R U . . .
C41 C -0.1524(7) -0.1858(4) 0.7433(3) 0.0674(17) Uani 1 1 d . . . . .
H41 H -0.233402 -0.197871 0.715856 0.081 Uiso 1 1 calc R U . . .
C83 C 0.4478(6) 0.1431(4) 0.7786(2) 0.0564(13) Uani 1 1 d . . . . .
H83A H 0.439893 0.179359 0.749134 0.068 Uiso 1 1 calc R U . . .
H83B H 0.375307 0.151100 0.798964 0.068 Uiso 1 1 calc R U . . .
C21 C -0.2432(5) 0.3706(4) 0.7760(3) 0.0668(18) Uani 1 1 d . . . . .
H21 H -0.315898 0.339356 0.786612 0.080 Uiso 1 1 calc R U . . .
C85 C 0.3307(7) 0.5016(5) 0.8992(3) 0.084(3) Uani 1 1 d . . . . .
H85 H 0.310973 0.542646 0.927717 0.101 Uiso 1 1 calc R U . . .
C43 C -0.0980(8) -0.2531(4) 0.7630(4) 0.086(2) Uani 1 1 d . . . . .
H43 H -0.142301 -0.310712 0.748368 0.103 Uiso 1 1 calc R U . . .

loop_
_atom_site_aniso_label
_atom_site_aniso_U_11
_atom_site_aniso_U_22
_atom_site_aniso_U_33
_atom_site_aniso_U_23
_atom_site_aniso_U_13
_atom_site_aniso_U_12
I1 0.02103(13) 0.04264(16) 0.03828(15) 0.00893(11) 0.00651(10) 0.00692(10)
Cu1 0.0206(3) 0.0278(3) 0.0211(2) 0.00671(19) 0.00551(19) 0.00426(19)
P3 0.0185(4) 0.0251(4) 0.0166(4) 0.0025(3) 0.0039(3) 0.0040(3)
P1 0.0205(4) 0.0284(4) 0.0218(4) 0.0078(3) 0.0053(3) 0.0042(3)
P2 0.0245(4) 0.0237(4) 0.0207(4) 0.0035(3) 0.0064(3) 0.0046(3)
Cl2 0.1010(13) 0.0601(9) 0.0698(9) 0.0070(7) 0.0262(9) 0.0082(8)
Cl1 0.1060(19) 0.1161(19) 0.149(2) 0.0234(17) -0.0506(18) -0.0319(15)
N3 0.0318(17) 0.0288(15) 0.0185(14) 0.0028(11) 0.0048(12) -0.0003(12)
N4 0.0269(15) 0.0269(15) 0.0255(15) 0.0082(12) 0.0055(12) 0.0067(12)
N2 0.0389(19) 0.0313(17) 0.0293(16) 0.0067(13) 0.0090(14) 0.0116(14)
N1 0.0342(18) 0.0379(18) 0.0248(15) 0.0074(13) 0.0108(13) 0.0090(14)
C1 0.0177(15) 0.0246(16) 0.0175(15) 0.0031(12) 0.0032(12) 0.0038(12)
C4 0.0193(16) 0.0276(17) 0.0202(16) 0.0019(13) 0.0039(12) 0.0035(13)
C6 0.0246(17) 0.0355(19) 0.0191(16) 0.0070(14) 0.0049(13) 0.0066(14)
C8 0.0256(17) 0.0284(17) 0.0175(15) 0.0027(13) 0.0024(13) 0.0025(14)
C10 0.0213(17) 0.0292(18) 0.036(2) 0.0136(15) 0.0060(15) 0.0062(14)
C12 0.0227(17) 0.0227(16) 0.0250(17) 0.0053(13) 0.0067(13) 0.0039(13)
C14 0.0273(18) 0.0285(18) 0.0269(17) 0.0083(14) 0.0078(14) 0.0067(14)
C16 0.0210(16) 0.0298(18) 0.0230(16) 0.0072(13) 0.0027(13) 0.0049(13)
C18 0.0286(18) 0.0249(17) 0.0211(16) 0.0023(13) 0.0053(14) 0.0024(14)
C20 0.0192(16) 0.0292(18) 0.0256(17) 0.0009(14) 0.0007(13) 0.0035(13)
C22 0.0197(16) 0.0280(17) 0.0203(16) 0.0035(13) 0.0039(13) 0.0029(13)
C24 0.033(2) 0.036(2) 0.0247(17) 0.0067(15) 0.0127(15) 0.0074(16)
C26 0.0248(18) 0.0297(18) 0.0311(19) 0.0079(15) 0.0018(14) 0.0050(14)
C28 0.0270(18) 0.0303(18) 0.0166(15) 0.0018(13) 0.0028(13) 0.0084(14)
C30 0.032(2) 0.0284(18) 0.0274(18) 0.0005(14) 0.0050(15) 0.0100(15)
C32 0.0307(19) 0.0350(19) 0.0239(17) 0.0050(14) 0.0084(15) 0.0065(15)
C34 0.031(2) 0.0293(18) 0.0271(18) 0.0018(14) 0.0069(15) -0.0017(15)
C36 0.043(2) 0.033(2) 0.0271(18) -0.0018(15) 0.0099(16) 0.0170(17)
C38 0.0273(18) 0.036(2) 0.0261(18) 0.0084(15) 0.0062(14) 0.0083(15)
C40 0.0292(19) 0.0330(19) 0.0242(17) 0.0091(14) 0.0088(14) 0.0106(15)
C42 0.035(2) 0.0268(18) 0.034(2) 0.0060(15) 0.0107(16) 0.0049(15)
C44 0.0198(16) 0.0274(17) 0.0280(17) 0.0070(14) 0.0016(13) 0.0009(13)
C46 0.035(2) 0.039(2) 0.043(2) 0.0018(18) 0.0185(18) 0.0135(17)
C48 0.039(2) 0.038(2) 0.0238(18) 0.0049(15) 0.0112(16) 0.0087(17)
C50 0.033(2) 0.037(2) 0.0307(19) 0.0100(16) 0.0090(16) 0.0137(16)
C52 0.0256(18) 0.0312(18) 0.0245(17) 0.0075(14) 0.0089(14) 0.0073(14)
C54 0.032(2) 0.034(2) 0.042(2) 0.0113(17) -0.0012(17) 0.0048(16)
C56 0.0280(19) 0.032(2) 0.036(2) 0.0004(16) 0.0107(16) 0.0040(15)
C58 0.0197(17) 0.0327(19) 0.041(2) 0.0076(16) 0.0043(15) 0.0052(14)
C60 0.033(2) 0.041(2) 0.0245(17) 0.0146(15) 0.0126(15) 0.0167(16)
C62 0.0289(19) 0.034(2) 0.0287(18) 0.0111(15) 0.0067(15) 0.0098(15)
C64 0.036(2) 0.033(2) 0.0223(17) 0.0048(14) 0.0016(15) 0.0026(16)
C66 0.0253(19) 0.039(2) 0.0298(19) 0.0071(16) -0.0009(15) 0.0046(15)
C68 0.0312(19) 0.0286(17) 0.0200(16) 0.0070(13) 0.0078(14) 0.0091(14)
C70 0.0221(17) 0.0261(17) 0.0233(17) 0.0021(13) 0.0040(13) 0.0038(13)
C72 0.0304(19) 0.0336(19) 0.0235(17) 0.0080(14) 0.0113(14) 0.0089(15)
C74 0.0241(19) 0.034(2) 0.059(3) 0.0169(19) -0.0004(18) 0.0048(16)
C76 0.062(3) 0.031(2) 0.045(2) 0.0130(18) 0.022(2) 0.013(2)
C78 0.030(2) 0.042(2) 0.0240(18) -0.0015(15) 0.0045(15) 0.0059(16)
C80 0.043(2) 0.0326(19) 0.0188(17) 0.0035(14) 0.0034(15) 0.0103(16)
C82 0.0236(18) 0.042(2) 0.0247(18) 0.0093(15) 0.0047(14) 0.0058(15)
C84 0.0269(19) 0.038(2) 0.035(2) 0.0159(16) 0.0087(16) 0.0071(15)
C86 0.0238(18) 0.035(2) 0.0263(18) 0.0025(15) 0.0053(14) 0.0042(15)
C87 0.037(2) 0.038(2) 0.0225(17) 0.0053(15) 0.0108(15) 0.0103(16)
C11 0.0278(19) 0.0319(19) 0.0272(18) 0.0011(14) 0.0064(15) 0.0068(15)
C45 0.036(2) 0.0294(18) 0.0188(16) 0.0061(13) 0.0048(14) 0.0092(15)
C23 0.0260(19) 0.040(2) 0.038(2) 0.0042(17) 0.0144(16) 0.0076(16)
C47 0.034(2) 0.0319(19) 0.0299(19) 0.0008(15) 0.0031(16) 0.0094(16)
C3 0.041(2) 0.034(2) 0.047(3) 0.0008(18) 0.008(2) -0.0036(18)
C49 0.055(3) 0.041(2) 0.037(2) 0.0171(18) 0.023(2) 0.026(2)
C25 0.032(2) 0.058(3) 0.0258(18) 0.0159(18) 0.0103(16) 0.0126(19)
C51 0.0264(19) 0.0318(19) 0.0280(18) -0.0018(15) 0.0033(15) 0.0030(15)
C13 0.039(2) 0.049(2) 0.032(2) 0.0118(18) 0.0182(17) 0.0120(19)
C53 0.042(2) 0.041(2) 0.030(2) 0.0041(17) 0.0018(17) 0.0142(18)
C27 0.029(2) 0.044(2) 0.033(2) 0.0062(17) 0.0117(16) 0.0048(17)
C55 0.035(2) 0.033(2) 0.047(2) -0.0006(18) 0.0118(19) 0.0019(17)
C7 0.048(3) 0.050(3) 0.035(2) 0.0154(19) 0.0217(19) 0.010(2)
C57 0.046(3) 0.049(3) 0.032(2) 0.0006(18) -0.0071(19) 0.014(2)
C29 0.043(2) 0.052(3) 0.033(2) -0.0031(19) 0.0129(19) 0.009(2)
C59 0.027(2) 0.041(2) 0.056(3) 0.024(2) 0.0137(18) 0.0081(17)
C15 0.039(2) 0.043(2) 0.032(2) -0.0050(17) 0.0026(18) 0.0076(18)
C61 0.051(3) 0.036(2) 0.0247(19) 0.0001(16) 0.0058(18) 0.0053(18)
C31 0.028(2) 0.036(2) 0.063(3) -0.004(2) 0.007(2) 0.0057(17)
C63 0.047(2) 0.042(2) 0.0215(17) 0.0087(15) 0.0131(17) 0.0154(18)
C2 0.047(3) 0.041(2) 0.0254(19) 0.0053(16) 0.0021(17) -0.0062(19)
C65 0.031(2) 0.098(4) 0.029(2) 0.021(2) 0.0115(17) 0.027(2)
C33 0.055(3) 0.044(3) 0.031(2) -0.0031(18) -0.003(2) 0.002(2)
C67 0.049(3) 0.047(3) 0.036(2) 0.0037(19) -0.003(2) -0.012(2)
C17 0.049(3) 0.034(2) 0.064(3) -0.004(2) 0.015(2) 0.008(2)
C69 0.063(4) 0.107(5) 0.039(3) 0.036(3) 0.025(2) 0.060(4)
C35 0.052(3) 0.048(3) 0.028(2) 0.0004(18) -0.0065(19) -0.001(2)
C71 0.050(3) 0.042(2) 0.0201(18) 0.0040(16) 0.0001(17) 0.0063(19)
C9 0.054(3) 0.049(3) 0.052(3) -0.010(2) 0.022(2) 0.011(2)
C73 0.076(4) 0.066(3) 0.040(2) 0.026(2) 0.028(3) 0.047(3)
C37 0.036(2) 0.062(3) 0.035(2) -0.003(2) -0.0005(18) 0.000(2)
C75 0.053(3) 0.034(2) 0.040(2) 0.0090(18) 0.006(2) 0.0155(19)
C19 0.068(3) 0.042(3) 0.052(3) 0.016(2) 0.024(2) 0.031(2)
C77 0.038(3) 0.064(3) 0.066(3) -0.033(3) 0.005(2) 0.007(2)
C39 0.042(3) 0.069(4) 0.103(5) -0.010(4) 0.003(3) 0.034(3)
C79 0.040(3) 0.059(3) 0.051(3) -0.018(2) -0.006(2) -0.006(2)
C5 0.106(5) 0.025(2) 0.087(4) 0.018(3) 0.033(4) 0.009(3)
C81 0.083(5) 0.057(3) 0.076(4) 0.008(3) 0.010(3) 0.049(3)
C41 0.061(4) 0.043(3) 0.080(4) -0.007(3) 0.003(3) -0.017(3)
C83 0.072(4) 0.056(3) 0.052(3) 0.020(2) 0.028(3) 0.014(3)
C21 0.023(2) 0.055(3) 0.110(5) -0.017(3) 0.013(3) 0.005(2)
C85 0.056(4) 0.084(5) 0.082(4) -0.057(4) 0.001(3) 0.005(3)
C43 0.096(6) 0.030(3) 0.113(6) -0.003(3) 0.010(5) -0.021(3)

loop_
_atom_type_symbol
_atom_type_description
_atom_type_scat_dispersion_real
_atom_type_scat_dispersion_imag
_atom_type_scat_source
C C 0.0181 0.0091 'International Tables Vol C Tables 4.2.6.8 and 6.1.1.4'
H H 0.0000 0.0000 'International Tables Vol C Tables 4.2.6.8 and 6.1.1.4'
Cl Cl 0.3639 0.7018 'International Tables Vol C Tables 4.2.6.8 and 6.1.1.4'
Cu Cu -1.9646 0.5888 'International Tables Vol C Tables 4.2.6.8 and 6.1.1.4'
I I -0.3257 6.8362 'International Tables Vol C Tables 4.2.6.8 and 6.1.1.4'
N N 0.0311 0.0180 'International Tables Vol C Tables 4.2.6.8 and 6.1.1.4'
P P 0.2955 0.4335 'International Tables Vol C Tables 4.2.6.8 and 6.1.1.4'

loop_
_geom_angle_atom_site_label_1
_geom_angle_atom_site_label_2
_geom_angle_atom_site_label_3
_geom_angle
_geom_angle_site_symmetry_1
_geom_angle_site_symmetry_3
_geom_angle_publ_flag
P3 Cu1 I1 112.29(3) . . ?
P3 Cu1 P2 89.52(3) . . ?
P1 Cu1 I1 106.31(3) . . ?
P1 Cu1 P3 122.62(4) . . ?
P1 Cu1 P2 116.71(4) . . ?
P2 Cu1 I1 108.26(3) . . ?
C1 P3 Cu1 102.42(11) . . ?
C28 P3 Cu1 126.55(13) . . ?
C28 P3 C1 104.81(16) . . ?
C70 P3 Cu1 115.19(12) . . ?
C70 P3 C1 103.07(16) . . ?
C70 P3 C28 102.15(17) . . ?
C10 P1 Cu1 117.39(12) . . ?
C10 P1 C52 103.80(17) . . ?
C16 P1 Cu1 115.22(12) . . ?
C16 P1 C10 104.64(17) . . ?
C16 P1 C52 103.29(17) . . ?
C52 P1 Cu1 110.98(12) . . ?
C4 P2 Cu1 101.73(11) . . ?
C30 P2 Cu1 118.31(13) . . ?
C30 P2 C4 104.57(17) . . ?
C30 P2 C34 103.19(18) . . ?
C34 P2 Cu1 125.12(13) . . ?
C34 P2 C4 100.63(17) . . ?
C64 N3 C8 125.3(3) . . ?
C64 N3 C68 108.6(3) . . ?
C68 N3 C8 124.8(3) . . ?
C42 N4 C12 124.8(3) . . ?
C42 N4 C60 108.7(3) . . ?
C60 N4 C12 124.9(3) . . ?
C24 N2 C75 125.2(4) . . ?
C48 N2 C24 108.2(3) . . ?
C48 N2 C75 125.8(4) . . ?
C6 N1 C7 124.9(3) . . ?
C78 N1 C6 108.4(3) . . ?
C78 N1 C7 126.6(3) . . ?
C4 C1 P3 118.4(3) . . ?
C22 C1 P3 122.5(3) . . ?
C22 C1 C4 119.0(3) . . ?
C1 C4 P2 120.0(3) . . ?
C18 C4 P2 120.7(3) . . ?
C18 C4 C1 119.3(3) . . ?
N1 C6 C20 109.3(3) . . ?
N1 C6 C62 128.8(4) . . ?
C62 C6 C20 121.8(3) . . ?
C12 C8 N3 121.7(3) . . ?
C18 C8 N3 119.3(3) . . ?
C18 C8 C12 119.1(3) . . ?
C26 C10 P1 123.2(3) . . ?
C84 C10 P1 117.7(3) . . ?
C84 C10 C26 119.0(4) . . ?
C8 C12 N4 121.1(3) . . ?
C22 C12 N4 119.3(3) . . ?
C22 C12 C8 119.6(3) . . ?
C16 C14 H14 118.6 . . ?
C62 C14 H14 118.6 . . ?
C62 C14 C16 122.8(4) . . ?
C14 C16 P1 121.8(3) . . ?
C44 C16 P1 118.6(3) . . ?
C44 C16 C14 119.6(3) . . ?
C4 C18 C8 121.5(3) . . ?
C4 C18 H18 119.3 . . ?
C8 C18 H18 119.3 . . ?
C6 C20 C51 106.0(3) . . ?
C44 C20 C6 119.2(3) . . ?
C44 C20 C51 134.7(4) . . ?
C1 C22 C12 121.1(3) . . ?
C1 C22 H22 119.4 . . ?
C12 C22 H22 119.4 . . ?
N2 C24 C50 129.9(4) . . ?
N2 C24 C72 108.4(3) . . ?
C50 C24 C72 121.7(4) . . ?
C10 C26 H26 119.9 . . ?
C54 C26 C10 120.2(4) . . ?
C54 C26 H26 119.9 . . ?
C56 C28 P3 118.1(3) . . ?
C56 C28 C11 119.6(3) . . ?
C11 C28 P3 122.3(3) . . ?
C31 C30 P2 123.6(3) . . ?
C31 C30 C19 119.0(4) . . ?
C19 C30 P2 117.2(3) . . ?
C68 C32 H32 121.3 . . ?
C68 C32 C27 117.4(4) . . ?
C27 C32 H32 121.3 . . ?
C15 C34 P2 118.1(3) . . ?
C15 C34 C77 117.8(4) . . ?
C77 C34 P2 124.0(4) . . ?
C46 C36 H36 120.0 . . ?
C46 C36 C47 120.0(4) . . ?
C47 C36 H36 120.0 . . ?
C50 C38 H38 119.3 . . ?
C50 C38 C52 121.4(4) . . ?
C52 C38 H38 119.3 . . ?
C52 C40 H40 120.6 . . ?
C52 C40 C72 118.8(3) . . ?
C72 C40 H40 120.6 . . ?
N4 C42 C76 108.6(4) . . ?
C3 C42 N4 129.2(4) . . ?
C3 C42 C76 122.2(4) . . ?
C16 C44 H44 120.3 . . ?
C20 C44 C16 119.4(3) . . ?
C20 C44 H44 120.3 . . ?
C36 C46 H46 119.7 . . ?
C36 C46 C56 120.7(4) . . ?
C56 C46 H46 119.7 . . ?
N2 C48 C87 109.2(4) . . ?
N2 C48 C61 128.8(4) . . ?
C61 C48 C87 122.0(4) . . ?
C24 C50 H50 121.1 . . ?
C38 C50 C24 117.7(4) . . ?
C38 C50 H50 121.1 . . ?
C38 C52 P1 123.8(3) . . ?
C40 C52 P1 115.8(3) . . ?
C40 C52 C38 120.5(4) . . ?
C26 C54 H54 119.9 . . ?
C26 C54 C74 120.1(4) . . ?
C74 C54 H54 119.9 . . ?
C28 C56 C46 119.6(4) . . ?
C28 C56 H56 120.2 . . ?
C46 C56 H56 120.2 . . ?
C66 C58 H58 119.9 . . ?
C66 C58 C23 120.1(4) . . ?
C23 C58 H58 119.9 . . ?
N4 C60 C49 108.1(4) . . ?
C25 C60 N4 129.7(4) . . ?
C25 C60 C49 122.2(4) . . ?
C6 C62 H62 121.4 . . ?
C14 C62 C6 117.1(4) . . ?
C14 C62 H62 121.4 . . ?
N3 C64 C80 108.8(3) . . ?
N3 C64 C2 129.5(4) . . ?
C2 C64 C80 121.7(4) . . ?
C58 C66 H66 119.8 . . ?
C58 C66 C82 120.4(4) . . ?
C82 C66 H66 119.8 . . ?
N3 C68 C45 108.7(3) . . ?
C32 C68 N3 129.4(3) . . ?
C32 C68 C45 121.8(3) . . ?
C82 C70 P3 116.7(3) . . ?
C86 C70 P3 124.0(3) . . ?
C86 C70 C82 119.1(3) . . ?
C24 C72 C40 119.8(4) . . ?
C24 C72 C87 107.4(3) . . ?
C40 C72 C87 132.7(4) . . ?
C54 C74 H74 119.9 . . ?
C54 C74 C59 120.2(4) . . ?
C59 C74 H74 119.9 . . ?
C42 C76 C49 107.1(4) . . ?
C5 C76 C42 118.4(5) . . ?
C5 C76 C49 134.5(5) . . ?
N1 C78 C51 109.4(3) . . ?
N1 C78 C29 128.9(4) . . ?
C29 C78 C51 121.7(4) . . ?
C64 C80 C45 107.1(3) . . ?
C71 C80 C64 119.2(4) . . ?
C71 C80 C45 133.7(4) . . ?
C66 C82 C70 119.7(4) . . ?
C66 C82 H82 120.1 . . ?
C70 C82 H82 120.1 . . ?
C10 C84 H84 119.4 . . ?
C59 C84 C10 121.1(4) . . ?
C59 C84 H84 119.4 . . ?
C70 C86 H86 119.8 . . ?
C70 C86 C23 120.5(4) . . ?
C23 C86 H86 119.8 . . ?
C48 C87 C72 106.7(4) . . ?
C48 C87 C53 119.6(4) . . ?
C53 C87 C72 133.6(4) . . ?
C28 C11 H11 119.8 . . ?
C47 C11 C28 120.3(4) . . ?
C47 C11 H11 119.8 . . ?
C68 C45 C80 106.7(3) . . ?
C63 C45 C68 119.5(4) . . ?
C63 C45 C80 133.8(4) . . ?
C58 C23 C86 120.1(4) . . ?
C58 C23 H23 119.9 . . ?
C86 C23 H23 119.9 . . ?
C36 C47 C11 119.8(4) . . ?
C36 C47 H47 120.1 . . ?
C11 C47 H47 120.1 . . ?
C42 C3 H3 121.3 . . ?
C41 C3 C42 117.5(5) . . ?
C41 C3 H3 121.3 . . ?
C60 C49 C76 107.5(4) . . ?
C73 C49 C60 119.3(5) . . ?
C73 C49 C76 133.2(5) . . ?
C60 C25 H25 121.2 . . ?
C60 C25 C65 117.5(5) . . ?
C65 C25 H25 121.2 . . ?
C78 C51 C20 106.9(3) . . ?
C55 C51 C20 133.8(4) . . ?
C55 C51 C78 119.3(4) . . ?
C27 C13 H13 119.9 . . ?
C63 C13 H13 119.9 . . ?
C63 C13 C27 120.2(4) . . ?
C87 C53 H53 120.9 . . ?
C57 C53 C87 118.1(4) . . ?
C57 C53 H53 120.9 . . ?
C32 C27 C13 121.7(4) . . ?
C32 C27 H27 119.1 . . ?
C13 C27 H27 119.2 . . ?
C51 C55 H55 120.5 . . ?
C17 C55 C51 119.1(4) . . ?
C17 C55 H55 120.5 . . ?
N1 C7 H7A 109.5 . . ?
N1 C7 H7B 109.5 . . ?
N1 C7 H7C 109.5 . . ?
H7A C7 H7B 109.5 . . ?
H7A C7 H7C 109.5 . . ?
H7B C7 H7C 109.5 . . ?
C53 C57 H57 119.4 . . ?
C53 C57 C33 121.1(4) . . ?
C33 C57 H57 119.4 . . ?
C78 C29 H29 121.2 . . ?
C9 C29 C78 117.7(5) . . ?
C9 C29 H29 121.2 . . ?
C74 C59 H59 120.4 . . ?
C84 C59 C74 119.3(4) . . ?
C84 C59 H59 120.4 . . ?
C34 C15 H15 119.3 . . ?
C37 C15 C34 121.4(4) . . ?
C37 C15 H15 119.3 . . ?
C48 C61 H61 121.2 . . ?
C33 C61 C48 117.6(4) . . ?
C33 C61 H61 121.2 . . ?
C30 C31 H31 119.6 . . ?
C30 C31 C21 120.7(5) . . ?
C21 C31 H31 119.6 . . ?
C45 C63 H63 120.3 . . ?
C13 C63 C45 119.4(4) . . ?
C13 C63 H63 120.3 . . ?
C64 C2 H2 121.5 . . ?
C67 C2 C64 117.0(4) . . ?
C67 C2 H2 121.5 . . ?
C25 C65 H65 119.4 . . ?
C69 C65 C25 121.2(5) . . ?
C69 C65 H65 119.4 . . ?
C57 C33 H33 119.2 . . ?
C61 C33 C57 121.5(4) . . ?
C61 C33 H33 119.2 . . ?
C2 C67 H67 118.8 . . ?
C2 C67 C35 122.3(5) . . ?
C35 C67 H67 118.8 . . ?
C55 C17 H17 119.6 . . ?
C55 C17 C9 120.7(5) . . ?
C9 C17 H17 119.6 . . ?
C65 C69 H69 119.5 . . ?
C73 C69 C65 121.0(4) . . ?
C73 C69 H69 119.5 . . ?
C67 C35 H35 119.8 . . ?
C71 C35 C67 120.4(4) . . ?
C71 C35 H35 119.8 . . ?
C80 C71 H71 120.3 . . ?
C35 C71 C80 119.4(4) . . ?
C35 C71 H71 120.3 . . ?
C29 C9 C17 121.5(4) . . ?
C29 C9 H9 119.2 . . ?
C17 C9 H9 119.2 . . ?
C49 C73 H73 120.6 . . ?
C69 C73 C49 118.8(5) . . ?
C69 C73 H73 120.6 . . ?
C15 C37 H37 119.9 . . ?
C79 C37 C15 120.1(5) . . ?
C79 C37 H37 119.9 . . ?
N2 C75 H75A 109.5 . . ?
N2 C75 H75B 109.5 . . ?
N2 C75 H75C 109.5 . . ?
H75A C75 H75B 109.5 . . ?
H75A C75 H75C 109.5 . . ?
H75B C75 H75C 109.5 . . ?
C30 C19 H19 120.7 . . ?
C81 C19 C30 118.6(6) . . ?
C81 C19 H19 120.7 . . ?
C34 C77 H77 120.0 . . ?
C34 C77 C85 119.9(5) . . ?
C85 C77 H77 120.0 . . ?
C81 C39 H39 120.1 . . ?
C21 C39 H39 120.1 . . ?
C21 C39 C81 119.8(5) . . ?
C37 C79 H79 120.4 . . ?
C85 C79 C37 119.1(5) . . ?
C85 C79 H79 120.4 . . ?
C76 C5 H5 120.4 . . ?
C43 C5 C76 119.1(6) . . ?
C43 C5 H5 120.4 . . ?
C19 C81 H81 119.3 . . ?
C39 C81 C19 121.5(6) . . ?
C39 C81 H81 119.3 . . ?
C3 C41 H41 119.5 . . ?
C43 C41 C3 120.9(6) . . ?
C43 C41 H41 119.5 . . ?
Cl2 C83 H83A 108.4 . . ?
Cl2 C83 H83B 108.4 . . ?
Cl1 C83 Cl2 115.4(4) . . ?
Cl1 C83 H83A 108.4 . . ?
Cl1 C83 H83B 108.4 . . ?
H83A C83 H83B 107.5 . . ?
C31 C21 H21 119.8 . . ?
C39 C21 C31 120.4(6) . . ?
C39 C21 H21 119.8 . . ?
C77 C85 H85 119.3 . . ?
C79 C85 C77 121.4(5) . . ?
C79 C85 H85 119.3 . . ?
C5 C43 C41 121.9(5) . . ?
C5 C43 H43 119.1 . . ?
C41 C43 H43 119.1 . . ?

loop_
_geom_bond_atom_site_label_1
_geom_bond_atom_site_label_2
_geom_bond_distance
_geom_bond_site_symmetry_2
_geom_bond_publ_flag
I1 Cu1 2.5837(5) . ?
Cu1 P3 2.2636(10) . ?
Cu1 P1 2.2528(10) . ?
Cu1 P2 2.3017(10) . ?
P3 C1 1.840(3) . ?
P3 C28 1.833(4) . ?
P3 C70 1.825(4) . ?
P1 C10 1.823(4) . ?
P1 C16 1.820(4) . ?
P1 C52 1.826(4) . ?
P2 C4 1.840(4) . ?
P2 C30 1.825(4) . ?
P2 C34 1.831(4) . ?
Cl2 C83 1.747(6) . ?
Cl1 C83 1.675(7) . ?
N3 C8 1.408(4) . ?
N3 C64 1.390(5) . ?
N3 C68 1.399(5) . ?
N4 C12 1.417(5) . ?
N4 C42 1.393(5) . ?
N4 C60 1.403(5) . ?
N2 C24 1.391(5) . ?
N2 C48 1.384(6) . ?
N2 C75 1.443(5) . ?
N1 C6 1.381(5) . ?
N1 C78 1.379(5) . ?
N1 C7 1.457(5) . ?
C1 C4 1.414(5) . ?
C1 C22 1.394(5) . ?
C4 C18 1.386(5) . ?
C6 C20 1.421(5) . ?
C6 C62 1.390(5) . ?
C8 C12 1.403(5) . ?
C8 C18 1.394(5) . ?
C10 C26 1.395(5) . ?
C10 C84 1.394(5) . ?
C12 C22 1.394(5) . ?
C14 H14 0.9500 . ?
C14 C16 1.398(5) . ?
C14 C62 1.379(5) . ?
C16 C44 1.395(5) . ?
C18 H18 0.9500 . ?
C20 C44 1.393(5) . ?
C20 C51 1.439(5) . ?
C22 H22 0.9500 . ?
C24 C50 1.396(6) . ?
C24 C72 1.404(5) . ?
C26 H26 0.9500 . ?
C26 C54 1.386(6) . ?
C28 C56 1.388(5) . ?
C28 C11 1.396(6) . ?
C30 C31 1.380(6) . ?
C30 C19 1.403(6) . ?
C32 H32 0.9500 . ?
C32 C68 1.385(6) . ?
C32 C27 1.386(5) . ?
C34 C15 1.383(6) . ?
C34 C77 1.387(6) . ?
C36 H36 0.9500 . ?
C36 C46 1.381(6) . ?
C36 C47 1.383(6) . ?
C38 H38 0.9500 . ?
C38 C50 1.385(6) . ?
C38 C52 1.412(5) . ?
C40 H40 0.9500 . ?
C40 C52 1.385(5) . ?
C40 C72 1.405(6) . ?
C42 C76 1.411(6) . ?
C42 C3 1.391(6) . ?
C44 H44 0.9500 . ?
C46 H46 0.9500 . ?
C46 C56 1.397(6) . ?
C48 C87 1.400(6) . ?
C48 C61 1.395(6) . ?
C50 H50 0.9500 . ?
C54 H54 0.9500 . ?
C54 C74 1.387(7) . ?
C56 H56 0.9500 . ?
C58 H58 0.9500 . ?
C58 C66 1.377(6) . ?
C58 C23 1.377(6) . ?
C60 C49 1.408(6) . ?
C60 C25 1.374(6) . ?
C62 H62 0.9500 . ?
C64 C80 1.409(5) . ?
C64 C2 1.402(6) . ?
C66 H66 0.9500 . ?
C66 C82 1.394(5) . ?
C68 C45 1.410(5) . ?
C70 C82 1.405(5) . ?
C70 C86 1.383(5) . ?
C72 C87 1.424(6) . ?
C74 H74 0.9500 . ?
C74 C59 1.395(7) . ?
C76 C49 1.436(7) . ?
C76 C5 1.394(7) . ?
C78 C51 1.408(6) . ?
C78 C29 1.398(6) . ?
C80 C45 1.444(6) . ?
C80 C71 1.402(6) . ?
C82 H82 0.9500 . ?
C84 H84 0.9500 . ?
C84 C59 1.382(6) . ?
C86 H86 0.9500 . ?
C86 C23 1.396(6) . ?
C87 C53 1.405(6) . ?
C11 H11 0.9500 . ?
C11 C47 1.395(5) . ?
C45 C63 1.391(6) . ?
C23 H23 0.9500 . ?
C47 H47 0.9500 . ?
C3 H3 0.9500 . ?
C3 C41 1.381(7) . ?
C49 C73 1.402(7) . ?
C25 H25 0.9500 . ?
C25 C65 1.398(6) . ?
C51 C55 1.399(6) . ?
C13 H13 0.9500 . ?
C13 C27 1.405(6) . ?
C13 C63 1.377(7) . ?
C53 H53 0.9500 . ?
C53 C57 1.384(7) . ?
C27 H27 0.9500 . ?
C55 H55 0.9500 . ?
C55 C17 1.391(7) . ?
C7 H7A 0.9800 . ?
C7 H7B 0.9800 . ?
C7 H7C 0.9800 . ?
C57 H57 0.9500 . ?
C57 C33 1.401(7) . ?
C29 H29 0.9500 . ?
C29 C9 1.387(8) . ?
C59 H59 0.9500 . ?
C15 H15 0.9500 . ?
C15 C37 1.383(6) . ?
C61 H61 0.9500 . ?
C61 C33 1.369(7) . ?
C31 H31 0.9500 . ?
C31 C21 1.390(7) . ?
C63 H63 0.9500 . ?
C2 H2 0.9500 . ?
C2 C67 1.384(6) . ?
C65 H65 0.9500 . ?
C65 C69 1.393(9) . ?
C33 H33 0.9500 . ?
C67 H67 0.9500 . ?
C67 C35 1.392(7) . ?
C17 H17 0.9500 . ?
C17 C9 1.391(8) . ?
C69 H69 0.9500 . ?
C69 C73 1.376(9) . ?
C35 H35 0.9500 . ?
C35 C71 1.376(7) . ?
C71 H71 0.9500 . ?
C9 H9 0.9500 . ?
C73 H73 0.9500 . ?
C37 H37 0.9500 . ?
C37 C79 1.373(7) . ?
C75 H75A 0.9800 . ?
C75 H75B 0.9800 . ?
C75 H75C 0.9800 . ?
C19 H19 0.9500 . ?
C19 C81 1.397(8) . ?
C77 H77 0.9500 . ?
C77 C85 1.394(8) . ?
C39 H39 0.9500 . ?
C39 C81 1.365(11) . ?
C39 C21 1.359(10) . ?
C79 H79 0.9500 . ?
C79 C85 1.355(9) . ?
C5 H5 0.9500 . ?
C5 C43 1.371(11) . ?
C81 H81 0.9500 . ?
C41 H41 0.9500 . ?
C41 C43 1.381(11) . ?
C83 H83A 0.9900 . ?
C83 H83B 0.9900 . ?
C21 H21 0.9500 . ?
C85 H85 0.9500 . ?
C43 H43 0.9500 . ?

loop_
_geom_torsion_atom_site_label_1
_geom_torsion_atom_site_label_2
_geom_torsion_atom_site_label_3
_geom_torsion_atom_site_label_4
_geom_torsion
_geom_torsion_site_symmetry_1
_geom_torsion_site_symmetry_2
_geom_torsion_site_symmetry_3
_geom_torsion_site_symmetry_4
_geom_torsion_publ_flag
Cu1 P3 C1 C4 23.9(3) . . . . ?
Cu1 P3 C1 C22 -153.7(3) . . . . ?
Cu1 P3 C28 C56 18.3(4) . . . . ?
Cu1 P3 C28 C11 -160.5(3) . . . . ?
Cu1 P3 C70 C82 77.3(3) . . . . ?
Cu1 P3 C70 C86 -97.3(3) . . . . ?
Cu1 P1 C10 C26 -124.2(3) . . . . ?
Cu1 P1 C10 C84 52.7(3) . . . . ?
Cu1 P1 C16 C14 -138.4(3) . . . . ?
Cu1 P1 C16 C44 39.7(3) . . . . ?
Cu1 P1 C52 C38 -145.0(3) . . . . ?
Cu1 P1 C52 C40 35.9(3) . . . . ?
Cu1 P2 C4 C1 -13.7(3) . . . . ?
Cu1 P2 C4 C18 163.2(3) . . . . ?
Cu1 P2 C30 C31 106.3(4) . . . . ?
Cu1 P2 C30 C19 -68.0(4) . . . . ?
Cu1 P2 C34 C15 -42.3(4) . . . . ?
Cu1 P2 C34 C77 140.8(4) . . . . ?
P3 C1 C4 P2 -6.8(4) . . . . ?
P3 C1 C4 C18 176.2(3) . . . . ?
P3 C1 C22 C12 -179.7(3) . . . . ?
P3 C28 C56 C46 -179.4(3) . . . . ?
P3 C28 C11 C47 178.9(3) . . . . ?
P3 C70 C82 C66 -174.5(3) . . . . ?
P3 C70 C86 C23 172.5(3) . . . . ?
P1 C10 C26 C54 177.0(3) . . . . ?
P1 C10 C84 C59 -178.1(3) . . . . ?
P1 C16 C44 C20 -179.8(3) . . . . ?
P2 C4 C18 C8 -173.7(3) . . . . ?
P2 C30 C31 C21 -174.5(4) . . . . ?
P2 C30 C19 C81 174.7(4) . . . . ?
P2 C34 C15 C37 -177.0(4) . . . . ?
P2 C34 C77 C85 175.2(6) . . . . ?
N3 C8 C12 N4 -8.2(5) . . . . ?
N3 C8 C12 C22 172.8(3) . . . . ?
N3 C8 C18 C4 -176.2(3) . . . . ?
N3 C64 C80 C45 -3.4(5) . . . . ?
N3 C64 C80 C71 176.7(4) . . . . ?
N3 C64 C2 C67 -176.5(5) . . . . ?
N3 C68 C45 C80 -0.6(4) . . . . ?
N3 C68 C45 C63 178.4(3) . . . . ?
N4 C12 C22 C1 -175.4(3) . . . . ?
N4 C42 C76 C49 -1.2(5) . . . . ?
N4 C42 C76 C5 -178.2(5) . . . . ?
N4 C42 C3 C41 177.2(5) . . . . ?
N4 C60 C49 C76 1.5(4) . . . . ?
N4 C60 C49 C73 179.5(4) . . . . ?
N4 C60 C25 C65 -178.3(4) . . . . ?
N2 C24 C50 C38 177.8(4) . . . . ?
N2 C24 C72 C40 -178.9(3) . . . . ?
N2 C24 C72 C87 -0.3(4) . . . . ?
N2 C48 C87 C72 1.6(4) . . . . ?
N2 C48 C87 C53 178.7(4) . . . . ?
N2 C48 C61 C33 -176.4(4) . . . . ?
N1 C6 C20 C44 177.3(3) . . . . ?
N1 C6 C20 C51 0.2(4) . . . . ?
N1 C6 C62 C14 -178.3(4) . . . . ?
N1 C78 C51 C20 -0.5(4) . . . . ?
N1 C78 C51 C55 -178.0(4) . . . . ?
N1 C78 C29 C9 178.4(4) . . . . ?
C1 P3 C28 C56 -99.9(3) . . . . ?
C1 P3 C28 C11 81.3(3) . . . . ?
C1 P3 C70 C82 -172.0(3) . . . . ?
C1 P3 C70 C86 13.4(4) . . . . ?
C1 C4 C18 C8 3.2(5) . . . . ?
C4 P2 C30 C31 -5.9(4) . . . . ?
C4 P2 C30 C19 179.8(3) . . . . ?
C4 P2 C34 C15 70.3(4) . . . . ?
C4 P2 C34 C77 -106.5(5) . . . . ?
C4 C1 C22 C12 2.7(5) . . . . ?
C6 N1 C78 C51 0.6(4) . . . . ?
C6 N1 C78 C29 -177.4(4) . . . . ?
C6 C20 C44 C16 2.0(5) . . . . ?
C6 C20 C51 C78 0.1(4) . . . . ?
C6 C20 C51 C55 177.1(4) . . . . ?
C8 N3 C64 C80 170.3(4) . . . . ?
C8 N3 C64 C2 -12.0(7) . . . . ?
C8 N3 C68 C32 8.0(6) . . . . ?
C8 N3 C68 C45 -168.8(3) . . . . ?
C8 C12 C22 C1 3.6(5) . . . . ?
C10 P1 C16 C14 91.2(3) . . . . ?
C10 P1 C16 C44 -90.8(3) . . . . ?
C10 P1 C52 C38 -18.0(4) . . . . ?
C10 P1 C52 C40 162.9(3) . . . . ?
C10 C26 C54 C74 0.6(6) . . . . ?
C10 C84 C59 C74 1.3(6) . . . . ?
C12 N4 C42 C76 168.5(4) . . . . ?
C12 N4 C42 C3 -10.3(6) . . . . ?
C12 N4 C60 C49 -168.6(3) . . . . ?
C12 N4 C60 C25 9.5(6) . . . . ?
C12 C8 C18 C4 3.1(5) . . . . ?
C14 C16 C44 C20 -1.7(5) . . . . ?
C16 P1 C10 C26 5.0(4) . . . . ?
C16 P1 C10 C84 -178.1(3) . . . . ?
C16 P1 C52 C38 91.0(3) . . . . ?
C16 P1 C52 C40 -88.1(3) . . . . ?
C16 C14 C62 C6 0.8(6) . . . . ?
C18 C8 C12 N4 172.4(3) . . . . ?
C18 C8 C12 C22 -6.5(5) . . . . ?
C20 C6 C62 C14 -0.5(6) . . . . ?
C20 C51 C55 C17 -177.7(4) . . . . ?
C22 C1 C4 P2 170.8(3) . . . . ?
C22 C1 C4 C18 -6.1(5) . . . . ?
C24 N2 C48 C87 -1.8(4) . . . . ?
C24 N2 C48 C61 176.0(4) . . . . ?
C24 C72 C87 C48 -0.8(4) . . . . ?
C24 C72 C87 C53 -177.4(4) . . . . ?
C26 C10 C84 C59 -1.1(6) . . . . ?
C26 C54 C74 C59 -0.4(6) . . . . ?
C28 P3 C1 C4 157.5(3) . . . . ?
C28 P3 C1 C22 -20.1(3) . . . . ?
C28 P3 C70 C82 -63.4(3) . . . . ?
C28 P3 C70 C86 121.9(3) . . . . ?
C28 C11 C47 C36 0.2(6) . . . . ?
C30 P2 C4 C1 110.0(3) . . . . ?
C30 P2 C4 C18 -73.1(3) . . . . ?
C30 P2 C34 C15 178.2(3) . . . . ?
C30 P2 C34 C77 1.3(5) . . . . ?
C30 C31 C21 C39 1.0(9) . . . . ?
C30 C19 C81 C39 -0.5(9) . . . . ?
C32 C68 C45 C80 -177.7(4) . . . . ?
C32 C68 C45 C63 1.2(6) . . . . ?
C34 P2 C4 C1 -143.2(3) . . . . ?
C34 P2 C4 C18 33.7(3) . . . . ?
C34 P2 C30 C31 -110.8(4) . . . . ?
C34 P2 C30 C19 74.9(4) . . . . ?
C34 C15 C37 C79 -0.3(8) . . . . ?
C34 C77 C85 C79 3.6(13) . . . . ?
C36 C46 C56 C28 0.8(7) . . . . ?
C40 C72 C87 C48 177.6(4) . . . . ?
C40 C72 C87 C53 1.0(8) . . . . ?
C42 N4 C12 C8 134.3(4) . . . . ?
C42 N4 C12 C22 -46.8(5) . . . . ?
C42 N4 C60 C49 -2.3(4) . . . . ?
C42 N4 C60 C25 175.8(4) . . . . ?
C42 C76 C49 C60 -0.2(5) . . . . ?
C42 C76 C49 C73 -177.8(5) . . . . ?
C42 C76 C5 C43 0.7(9) . . . . ?
C42 C3 C41 C43 0.7(10) . . . . ?
C44 C20 C51 C78 -176.3(4) . . . . ?
C44 C20 C51 C55 0.7(8) . . . . ?
C46 C36 C47 C11 -0.1(6) . . . . ?
C48 N2 C24 C50 -177.6(4) . . . . ?
C48 N2 C24 C72 1.3(4) . . . . ?
C48 C87 C53 C57 -2.3(6) . . . . ?
C48 C61 C33 C57 -1.5(7) . . . . ?
C50 C24 C72 C40 0.1(6) . . . . ?
C50 C24 C72 C87 178.7(3) . . . . ?
C50 C38 C52 P1 -177.8(3) . . . . ?
C50 C38 C52 C40 1.2(6) . . . . ?
C52 P1 C10 C26 113.0(3) . . . . ?
C52 P1 C10 C84 -70.2(3) . . . . ?
C52 P1 C16 C14 -17.2(3) . . . . ?
C52 P1 C16 C44 160.9(3) . . . . ?
C52 C38 C50 C24 0.3(6) . . . . ?
C52 C40 C72 C24 1.4(5) . . . . ?
C52 C40 C72 C87 -176.8(4) . . . . ?
C54 C74 C59 C84 -0.5(6) . . . . ?
C56 C28 C11 C47 0.1(6) . . . . ?
C58 C66 C82 C70 1.5(6) . . . . ?
C60 N4 C12 C8 -61.6(5) . . . . ?
C60 N4 C12 C22 117.3(4) . . . . ?
C60 N4 C42 C76 2.2(4) . . . . ?
C60 N4 C42 C3 -176.6(4) . . . . ?
C60 C49 C73 C69 -1.3(6) . . . . ?
C60 C25 C65 C69 -0.4(6) . . . . ?
C62 C6 C20 C44 -0.9(5) . . . . ?
C62 C6 C20 C51 -177.9(3) . . . . ?
C62 C14 C16 P1 178.4(3) . . . . ?
C62 C14 C16 C44 0.4(6) . . . . ?
C64 N3 C8 C12 131.6(4) . . . . ?
C64 N3 C8 C18 -49.1(5) . . . . ?
C64 N3 C68 C32 175.4(4) . . . . ?
C64 N3 C68 C45 -1.5(4) . . . . ?
C64 C80 C45 C68 2.4(4) . . . . ?
C64 C80 C45 C63 -176.4(4) . . . . ?
C64 C80 C71 C35 0.1(7) . . . . ?
C64 C2 C67 C35 0.4(8) . . . . ?
C66 C58 C23 C86 0.1(6) . . . . ?
C68 N3 C8 C12 -63.2(5) . . . . ?
C68 N3 C8 C18 116.2(4) . . . . ?
C68 N3 C64 C80 3.0(4) . . . . ?
C68 N3 C64 C2 -179.2(4) . . . . ?
C68 C32 C27 C13 0.6(6) . . . . ?
C68 C45 C63 C13 -0.6(6) . . . . ?
C70 P3 C1 C4 -96.0(3) . . . . ?
C70 P3 C1 C22 86.4(3) . . . . ?
C70 P3 C28 C56 152.8(3) . . . . ?
C70 P3 C28 C11 -26.0(3) . . . . ?
C70 C86 C23 C58 1.8(6) . . . . ?
C72 C24 C50 C38 -1.0(6) . . . . ?
C72 C40 C52 P1 177.0(3) . . . . ?
C72 C40 C52 C38 -2.1(5) . . . . ?
C72 C87 C53 C57 173.9(4) . . . . ?
C76 C42 C3 C41 -1.4(7) . . . . ?
C76 C49 C73 C69 176.2(5) . . . . ?
C76 C5 C43 C41 -1.3(12) . . . . ?
C78 N1 C6 C20 -0.5(4) . . . . ?
C78 N1 C6 C62 177.5(4) . . . . ?
C78 C51 C55 C17 -1.0(6) . . . . ?
C78 C29 C9 C17 -0.6(8) . . . . ?
C80 C64 C2 C67 0.9(7) . . . . ?
C80 C45 C63 C13 178.0(4) . . . . ?
C82 C70 C86 C23 -2.0(6) . . . . ?
C84 C10 C26 C54 0.2(6) . . . . ?
C86 C70 C82 C66 0.4(6) . . . . ?
C87 C48 C61 C33 1.2(6) . . . . ?
C87 C53 C57 C33 2.0(7) . . . . ?
C11 C28 C56 C46 -0.6(6) . . . . ?
C45 C80 C71 C35 -179.8(5) . . . . ?
C23 C58 C66 C82 -1.7(6) . . . . ?
C47 C36 C46 C56 -0.4(7) . . . . ?
C3 C42 C76 C49 177.6(4) . . . . ?
C3 C42 C76 C5 0.7(7) . . . . ?
C3 C41 C43 C5 0.6(13) . . . . ?
C49 C60 C25 C65 -0.4(6) . . . . ?
C49 C76 C5 C43 -175.2(6) . . . . ?
C25 C60 C49 C76 -176.8(4) . . . . ?
C25 C60 C49 C73 1.3(6) . . . . ?
C25 C65 C69 C73 0.4(7) . . . . ?
C51 C20 C44 C16 178.0(4) . . . . ?
C51 C78 C29 C9 0.6(7) . . . . ?
C51 C55 C17 C9 1.0(8) . . . . ?
C53 C57 C33 C61 -0.1(8) . . . . ?
C27 C32 C68 N3 -177.7(4) . . . . ?
C27 C32 C68 C45 -1.2(6) . . . . ?
C27 C13 C63 C45 0.0(6) . . . . ?
C55 C17 C9 C29 -0.2(8) . . . . ?
C7 N1 C6 C20 -177.0(4) . . . . ?
C7 N1 C6 C62 1.0(6) . . . . ?
C7 N1 C78 C51 177.1(4) . . . . ?
C7 N1 C78 C29 -0.9(7) . . . . ?
C29 C78 C51 C20 177.7(4) . . . . ?
C29 C78 C51 C55 0.2(6) . . . . ?
C15 C34 C77 C85 -1.7(9) . . . . ?
C15 C37 C79 C85 2.1(10) . . . . ?
C61 C48 C87 C72 -176.4(4) . . . . ?
C61 C48 C87 C53 0.7(6) . . . . ?
C31 C30 C19 C81 0.1(7) . . . . ?
C63 C13 C27 C32 0.0(7) . . . . ?
C2 C64 C80 C45 178.7(4) . . . . ?
C2 C64 C80 C71 -1.2(6) . . . . ?
C2 C67 C35 C71 -1.5(9) . . . . ?
C65 C69 C73 C49 0.4(7) . . . . ?
C67 C35 C71 C80 1.2(8) . . . . ?
C71 C80 C45 C68 -177.7(5) . . . . ?
C71 C80 C45 C63 3.5(8) . . . . ?
C37 C79 C85 C77 -3.7(13) . . . . ?
C75 N2 C24 C50 -7.2(7) . . . . ?
C75 N2 C24 C72 171.7(4) . . . . ?
C75 N2 C48 C87 -172.2(4) . . . . ?
C75 N2 C48 C61 5.7(7) . . . . ?
C19 C30 C31 C21 -0.4(7) . . . . ?
C77 C34 C15 C37 0.1(8) . . . . ?
C5 C76 C49 C60 176.1(6) . . . . ?
C5 C76 C49 C73 -1.6(10) . . . . ?
C81 C39 C21 C31 -1.3(11) . . . . ?
C21 C39 C81 C19 1.1(11) . . . . ?

loop_
_smtbx_masks_void_nr
_smtbx_masks_void_average_x
_smtbx_masks_void_average_y
_smtbx_masks_void_average_z
_smtbx_masks_void_volume
_smtbx_masks_void_count_electrons
_smtbx_masks_void_content
1 0.000 0.500 0.000 491.2 97.4 '4 MeCN'
2 0.265 0.969 0.224 29.6 0.0 ?
3 0.735 0.031 0.776 29.6 0.0 ?
